data_7211336
loop_
_publ_author_name
'Qi, Xiao-Lin'
'Zhang, Chi'
'Wang, Bao-Ying'
'Xue, Wei'
'He, Chun-Ting'
'Liu, Si-Yang'
'Zhang, Wei-Xiong'
'Chen, Xiao-Ming'

_publ_section_title
;
 Two new polar coordination polymers with diamond networks:
 interpenetration and thermal phase transition
;
_journal_issue 45
_journal_name_full CrystEngComm
_journal_page_first 9530
_journal_paper_doi 10.1039/c3ce41111g
_journal_volume 15
_journal_year 2013
_chemical_formula_moiety C16H21Cu2N5O5
_chemical_formula_sum 'C16 H21 Cu2 N5 O5'
_chemical_formula_weight 490.46
_chemical_name_systematic
; 
 ? 
;
_space_group_IT_number 102
_symmetry_cell_setting tetragonal
_symmetry_space_group_name_Hall 'P 4n -2n'
_symmetry_space_group_name_H-M 'P 42 n m'
_atom_sites_solution_hydrogens geom
_atom_sites_solution_primary direct
_atom_sites_solution_secondary difmap
_audit_creation_method SHELXL-97
_cell_angle_alpha 90.00
_cell_angle_beta 90.00
_cell_angle_gamma 90.00
_cell_formula_units_Z 2
_cell_length_a 10.9780(3)
_cell_length_b 10.9780(3)
_cell_length_c 9.1059(4)
_cell_measurement_temperature 440(2)
_cell_volume 1097.41(6)
_computing_cell_refinement
;
CrysAlisPro, Agilent Technologies,
Version 1.171.35.21 (release 20-01-2012 CrysAlis171 .NET)
(compiled Jan 23 2012,18:06:46)
;
_computing_data_collection
;
CrysAlisPro, Agilent Technologies,
Version 1.171.35.21 (release 20-01-2012 CrysAlis171 .NET)
(compiled Jan 23 2012,18:06:46)
;
_computing_data_reduction
;
CrysAlisPro, Agilent Technologies,
Version 1.171.35.21 (release 20-01-2012 CrysAlis171 .NET)
(compiled Jan 23 2012,18:06:46)
;
_computing_structure_refinement 'SHELXL-97 (Sheldrick, 1997)'
_computing_structure_solution 'SHELXS-97 (Sheldrick, 1990)'
_diffrn_ambient_temperature 440(2)
_diffrn_measured_fraction_theta_full 0.988
_diffrn_measured_fraction_theta_max 0.988
_diffrn_measurement_device_type 'Xcalibur, Sapphire3, Gemini ultra'
_diffrn_radiation_monochromator mirror
_diffrn_radiation_source 'Enhance Ultra (Cu) X-ray Source'
_diffrn_radiation_type CuK\a
_diffrn_radiation_wavelength 1.54178
_diffrn_reflns_av_R_equivalents 0.0182
_diffrn_reflns_av_sigmaI/netI 0.0190
_diffrn_reflns_limit_h_max 11
_diffrn_reflns_limit_h_min -12
_diffrn_reflns_limit_k_max 11
_diffrn_reflns_limit_k_min -12
_diffrn_reflns_limit_l_max 10
_diffrn_reflns_limit_l_min -9
_diffrn_reflns_number 1953
_diffrn_reflns_theta_full 60.89
_diffrn_reflns_theta_max 60.89
_diffrn_reflns_theta_min 8.07
_exptl_absorpt_coefficient_mu 2.693
_exptl_absorpt_correction_T_max 0.7745
_exptl_absorpt_correction_T_min 0.7745
_exptl_absorpt_correction_type multi-scan
_exptl_absorpt_process_details
;
CrysAlisPro, Agilent Technologies,
Version 1.171.35.21 (release 20-01-2012 CrysAlis171 .NET)
(compiled Jan 23 2012,18:06:46)
Empirical absorption correction using spherical harmonics,
 implemented in SCALE3 ABSPACK scaling algorithm.
;
_exptl_crystal_colour blue
_exptl_crystal_density_diffrn 1.484
_exptl_crystal_density_method 'not measured'
_exptl_crystal_description block
_exptl_crystal_F_000 500
_exptl_crystal_size_max 0.10
_exptl_crystal_size_mid 0.10
_exptl_crystal_size_min 0.10
_refine_diff_density_max 0.153
_refine_diff_density_min -0.231
_refine_diff_density_rms 0.040
_refine_ls_abs_structure_details 'Flack H D (1983), Acta Cryst. A39, 876-881'
_refine_ls_abs_structure_Flack 0.09(6)
_refine_ls_extinction_method none
_refine_ls_goodness_of_fit_ref 1.018
_refine_ls_hydrogen_treatment mixed
_refine_ls_matrix_type full
_refine_ls_number_parameters 99
_refine_ls_number_reflns 708
_refine_ls_number_restraints 17
_refine_ls_restrained_S_all 1.065
_refine_ls_R_factor_all 0.0231
_refine_ls_R_factor_gt 0.0229
_refine_ls_shift/su_max 0.000
_refine_ls_shift/su_mean 0.000
_refine_ls_structure_factor_coef Fsqd
_refine_ls_weighting_details 'calc w=1/[\s^2^(Fo^2^)+(0.0455P)^2^+0.2000P] where P=(Fo^2^+2Fc^2^)/3'
_refine_ls_weighting_scheme calc
_refine_ls_wR_factor_gt 0.0615
_refine_ls_wR_factor_ref 0.0617
_reflns_number_gt 698
_reflns_number_total 708
_reflns_threshold_expression >2sigma(I)
_cod_data_source_file c3ce41111g.txt
_cod_data_source_block '[Cu2(mpc)2(DMA)]-450K'
_cod_depositor_comments
;
The following automatic conversions were performed:

'_symmetry_cell_setting' value 'Tetragonal' changed to 'tetragonal'
according to /home/saulius/struct/CIF-dictionaries/cif_core.dic
dictionary named 'cif_core.dic' version 2.4.2 from 2011-04-26.

Automatic conversion script
Id: cif_fix_values 1891 2012-01-12 08:04:46Z andrius 
;
_cod_original_sg_symbol_H-M P4(2)nm
_cod_database_code 7211336

loop_
_symmetry_equiv_pos_as_xyz
'x, y, z'
'-x, -y, z'
'-y+1/2, x+1/2, z+1/2'
'y+1/2, -x+1/2, z+1/2'
'x+1/2, -y+1/2, z+1/2'
'-x+1/2, y+1/2, z+1/2'
'-y, -x, z'
'y, x, z'

loop_
_atom_site_label
_atom_site_type_symbol
_atom_site_fract_x
_atom_site_fract_y
_atom_site_fract_z
_atom_site_U_iso_or_equiv
_atom_site_adp_type
_atom_site_occupancy
_atom_site_symmetry_multiplicity
_atom_site_calc_flag
_atom_site_refinement_flags
_atom_site_disorder_group
Cu1 Cu 0.39511(3) 0.39511(3) 0.72845(7) 0.0377(2) Uani 1 2 d S .
N1 N 0.1366(2) 0.0482(2) 0.3327(3) 0.0394(5) Uani 1 1 d . .
C1 C 0.3392(3) 0.0097(4) 0.4364(7) 0.0941(19) Uani 1 1 d . .
H1A H 0.3203 -0.0736 0.4132 0.141 Uiso 1 1 calc R .
H1B H 0.3652 0.0152 0.5368 0.141 Uiso 1 1 calc R .
H1C H 0.4032 0.0379 0.3731 0.141 Uiso 1 1 calc R .
C2 C 0.2292(3) 0.0860(3) 0.4147(4) 0.0455(7) Uani 1 1 d . .
C3 C 0.2017(3) 0.2017(3) 0.4700(5) 0.0420(10) Uani 1 2 d S .
C4 C 0.2744(3) 0.2744(3) 0.5715(5) 0.0454(10) Uani 1 2 d S .
C5 C 0.5271(6) 0.4729(6) 0.4312(12) 0.090(5) Uani 0.50 2 d SPD .
O1 O 0.2379(2) 0.3766(2) 0.6175(3) 0.0626(8) Uani 1 1 d . .
O2 O 0.5000 0.5000 0.5519(5) 0.0632(13) Uani 1 4 d SD .
N2 N 0.4339(15) 0.4762(18) 0.3250(15) 0.077(6) Uiso 0.194(8) 1 d PD -1
C6 C 0.649(2) 0.412(2) 0.394(5) 0.088(14) Uiso 0.194(8) 1 d PD -1
H6A H 0.6983 0.4584 0.3271 0.132 Uiso 0.194(8) 1 d PR -1
H6B H 0.6918 0.4024 0.4853 0.132 Uiso 0.194(8) 1 d PR -1
H6C H 0.6323 0.3337 0.3525 0.132 Uiso 0.194(8) 1 d PR -1
C7 C 0.401(3) 0.455(2) 0.173(2) 0.101(12) Uiso 0.194(8) 1 d PD -1
H7A H 0.4721 0.4080 0.1601 0.152 Uiso 0.194(8) 1 d PR -1
H7B H 0.3296 0.4113 0.1523 0.152 Uiso 0.194(8) 1 d PR -1
H7C H 0.4054 0.5261 0.1064 0.152 Uiso 0.194(8) 1 d PR -1
C8 C 0.317(3) 0.540(3) 0.344(5) 0.122(12) Uiso 0.194(8) 1 d PD -1
H8A H 0.3188 0.5667 0.4443 0.183 Uiso 0.194(8) 1 d PR -1
H8B H 0.3197 0.6098 0.2801 0.183 Uiso 0.194(8) 1 d PR -1
H8C H 0.2439 0.4950 0.3260 0.183 Uiso 0.194(8) 1 d PR -1
N2' N 0.458(2) 0.515(3) 0.3154(15) 0.018(10) Uiso 0.056(8) 1 d PD -2
C6' C 0.634(2) 0.382(3) 0.432(6) 0.027(10) Uiso 0.056(8) 1 d PD -2
H6'A H 0.6076 0.3188 0.4969 0.041 Uiso 0.056(8) 1 d PR -2
H6'B H 0.6487 0.3488 0.3360 0.041 Uiso 0.113(15) 2 d SPR -2
H6'C H 0.7081 0.4174 0.4688 0.041 Uiso 0.056(8) 1 d PR -2
C7' C 0.488(5) 0.467(4) 0.169(3) 0.032(14) Uiso 0.056(8) 1 d PD -2
H7'A H 0.5498 0.4053 0.1668 0.048 Uiso 0.056(8) 1 d PR -2
H7'B H 0.4164 0.4377 0.1198 0.048 Uiso 0.056(8) 1 d PR -2
H7'C H 0.5173 0.5386 0.1198 0.048 Uiso 0.056(8) 1 d PR -2
C8' C 0.362(3) 0.603(3) 0.358(5) 0.017(14) Uiso 0.056(8) 1 d PD -2
H8'A H 0.3604 0.6046 0.4638 0.026 Uiso 0.056(8) 1 d PR -2
H8'B H 0.3839 0.6828 0.3219 0.026 Uiso 0.056(8) 1 d PR -2
H8'C H 0.2830 0.5819 0.3219 0.026 Uiso 0.056(8) 1 d PR -2

loop_
_atom_site_aniso_label
_atom_site_aniso_U_11
_atom_site_aniso_U_22
_atom_site_aniso_U_33
_atom_site_aniso_U_23
_atom_site_aniso_U_13
_atom_site_aniso_U_12
Cu1 0.0367(2) 0.0367(2) 0.0397(3) -0.0117(2) -0.0117(2) 0.0035(2)
N1 0.0357(11) 0.0399(12) 0.0427(14) -0.0134(12) -0.0041(12) 0.0046(10)
C1 0.055(2) 0.083(3) 0.144(5) -0.058(3) -0.045(3) 0.034(2)
C2 0.0337(15) 0.0484(17) 0.054(2) -0.0174(16) -0.0097(14) 0.0082(12)
C3 0.0389(13) 0.0389(13) 0.048(3) -0.0127(14) -0.0127(14) 0.0062(16)
C4 0.0448(14) 0.0448(14) 0.047(2) -0.0156(14) -0.0156(14) 0.0032(19)
C5 0.114(8) 0.114(8) 0.040(6) -0.001(3) 0.001(3) 0.053(9)
O1 0.0542(13) 0.0528(13) 0.0808(19) -0.0346(14) -0.0289(14) 0.0139(10)
O2 0.079(2) 0.079(2) 0.032(3) 0.000 0.000 -0.003(3)

loop_
_atom_type_symbol
_atom_type_description
_atom_type_scat_dispersion_real
_atom_type_scat_dispersion_imag
_atom_type_scat_source
C C 0.0181 0.0091 'International Tables Vol C Tables 4.2.6.8 and 6.1.1.4'
H H 0.0000 0.0000 'International Tables Vol C Tables 4.2.6.8 and 6.1.1.4'
Cu Cu -1.9646 0.5888 'International Tables Vol C Tables 4.2.6.8 and 6.1.1.4'
N N 0.0311 0.0180 'International Tables Vol C Tables 4.2.6.8 and 6.1.1.4'
O O 0.0492 0.0322 'International Tables Vol C Tables 4.2.6.8 and 6.1.1.4'

loop_
_geom_angle_atom_site_label_1
_geom_angle_atom_site_label_2
_geom_angle_atom_site_label_3
_geom_angle
_geom_angle_site_symmetry_1
_geom_angle_site_symmetry_3
N1 Cu1 N1 94.01(15) 6 4
N1 Cu1 O1 100.22(9) 6 .
N1 Cu1 O1 163.95(10) 4 .
N1 Cu1 O1 163.95(10) 6 8
N1 Cu1 O1 100.22(9) 4 8
O1 Cu1 O1 64.78(12) . 8
N1 Cu1 O2 89.88(10) 6 .
N1 Cu1 O2 89.88(10) 4 .
O1 Cu1 O2 97.48(12) . .
O1 Cu1 O2 97.48(12) 8 .
N1 Cu1 C4 132.49(7) 6 .
N1 Cu1 C4 132.49(7) 4 .
O1 Cu1 C4 32.40(6) . .
O1 Cu1 C4 32.40(6) 8 .
O2 Cu1 C4 98.06(15) . .
C2 N1 N1 108.67(16) . 8
C2 N1 Cu1 132.5(2) . 3_544
N1 N1 Cu1 118.72(7) 8 3_544
C2 C1 H1A 109.5 . .
C2 C1 H1B 109.5 . .
H1A C1 H1B 109.5 . .
C2 C1 H1C 109.5 . .
H1A C1 H1C 109.5 . .
H1B C1 H1C 109.5 . .
N1 C2 C3 108.7(3) . .
N1 C2 C1 121.4(3) . .
C3 C2 C1 129.9(3) . .
C2 C3 C2 105.2(4) . 8
C2 C3 C4 127.35(19) . .
C2 C3 C4 127.35(19) 8 .
O1 C4 O1 117.0(4) 8 .
O1 C4 C3 121.5(2) 8 .
O1 C4 C3 121.5(2) . .
O1 C4 Cu1 58.5(2) 8 .
O1 C4 Cu1 58.5(2) . .
C3 C4 Cu1 178.0(4) . .
C5 C5 N2' 90.9(12) 2_665 8
C5 C5 N2' 90.9(12) 2_665 2_665
N2' C5 N2' 22(3) 8 2_665
C5 C5 O2 69.1(4) 2_665 .
N2' C5 O2 157.2(16) 8 .
N2' C5 O2 157.2(16) 2_665 .
C5 C5 N2 85.6(9) 2_665 8
N2' C5 N2 25.2(16) 8 8
N2' C5 N2 47(2) 2_665 8
O2 C5 N2 136.7(11) . 8
C5 C5 N2 85.6(9) 2_665 2_665
N2' C5 N2 47(2) 8 2_665
N2' C5 N2 25.2(16) 2_665 2_665
O2 C5 N2 136.7(11) . 2_665
N2 C5 N2 71(2) 8 2_665
C5 C5 N2' 51.4(10) 2_665 .
N2' C5 N2' 39.5(19) 8 .
N2' C5 N2' 45(2) 2_665 .
O2 C5 N2' 119.5(11) . .
N2 C5 N2' 40.9(14) 8 .
N2 C5 N2' 54.6(16) 2_665 .
C5 C5 N2' 51.4(10) 2_665 7_665
N2' C5 N2' 45(2) 8 7_665
N2' C5 N2' 39.5(19) 2_665 7_665
O2 C5 N2' 119.5(11) . 7_665
N2 C5 N2' 54.6(16) 8 7_665
N2 C5 N2' 40.9(14) 2_665 7_665
N2' C5 N2' 17(3) . 7_665
C5 C5 N2 57.8(8) 2_665 .
N2' C5 N2 40.5(14) 8 .
N2' C5 N2 55.3(17) 2_665 .
O2 C5 N2 116.8(9) . .
N2 C5 N2 27.7(15) 8 .
N2 C5 N2 72.1(18) 2_665 .
N2' C5 N2 21.0(12) . .
N2' C5 N2 38.4(19) 7_665 .
C5 C5 N2 57.8(8) 2_665 7_665
N2' C5 N2 55.3(17) 8 7_665
N2' C5 N2 40.5(14) 2_665 7_665
O2 C5 N2 116.8(9) . 7_665
N2 C5 N2 72.1(18) 8 7_665
N2 C5 N2 27.7(15) 2_665 7_665
N2' C5 N2 38.4(19) . 7_665
N2' C5 N2 21.0(12) 7_665 7_665
N2 C5 N2 59.4(17) . 7_665
C5 C5 C6 157.6(11) 2_665 7_665
N2' C5 C6 73(2) 8 7_665
N2' C5 C6 80(2) 2_665 7_665
O2 C5 C6 122.4(17) . 7_665
N2 C5 C6 73.2(17) 8 7_665
N2 C5 C6 94(2) 2_665 7_665
N2' C5 C6 111.2(18) . 7_665
N2' C5 C6 117.1(19) 7_665 7_665
N2 C5 C6 100.8(16) . 7_665
N2 C5 C6 119.6(18) 7_665 7_665
C5 C5 C6 157.6(11) 2_665 .
N2' C5 C6 80(2) 8 .
N2' C5 C6 73(2) 2_665 .
O2 C5 C6 122.4(17) . .
N2 C5 C6 94(2) 8 .
N2 C5 C6 73.2(17) 2_665 .
N2' C5 C6 117.1(19) . .
N2' C5 C6 111.2(18) 7_665 .
N2 C5 C6 119.6(18) . .
N2 C5 C6 100.8(16) 7_665 .
C6 C5 C6 36(2) 7_665 .
C4 O1 Cu1 89.1(2) . .
C5 O2 C5 41.9(9) . 2_665
C5 O2 Cu1 131.00(15) . 2_665
C5 O2 Cu1 131.00(15) 2_665 2_665
C5 O2 Cu1 131.00(15) . .
C5 O2 Cu1 131.00(15) 2_665 .
Cu1 O2 Cu1 90.75(16) 2_665 .
C5 N2 C5 36.6(9) 2_665 .
C5 N2 C7 159.2(17) 2_665 .
C5 N2 C7 146.3(18) . .
C5 N2 C8 90(2) 2_665 .
C5 N2 C8 124.4(19) . .
C7 N2 C8 88(2) . .
C5 C6 H6A 113.8 . .
C5 C6 H6B 106.5 . .
H6A C6 H6B 109.5 . .
C5 C6 H6C 108.0 . .
H6A C6 H6C 109.4 . .
H6B C6 H6C 109.5 . .
C5 C6 H6'A 83.8 . .
H6A C6 H6'A 162.4 . .
H6B C6 H6'A 61.2 . .
H6C C6 H6'A 64.1 . .
C5 C6 H6'B 118.4 . .
H6A C6 H6'B 92.3 . .
H6B C6 H6'B 115.8 . .
H6C C6 H6'B 17.2 . .
H6'A C6 H6'B 80.0 . .
C5 C6 H6'C 114.5 . .
H6A C6 H6'C 92.2 . .
H6B C6 H6'C 17.3 . .
H6C C6 H6'C 118.2 . .
H6'A C6 H6'C 78.1 . .
H6'B C6 H6'C 119.3 . .
N2 C7 C8 46.2(13) . .
N2 C7 H7A 90.0 . .
C8 C7 H7A 136.0 . .
N2 C7 H7B 118.4 . .
C8 C7 H7B 90.4 . .
H7A C7 H7B 112.4 . .
N2 C7 H7C 116.8 . .
C8 C7 H7C 97.4 . .
H7A C7 H7C 108.9 . .
H7B C7 H7C 108.8 . .
N2 C7 H7'B 145.8 . .
C8 C7 H7'B 167.5 . .
H7A C7 H7'B 56.4 . .
H7B C7 H7'B 84.0 . .
H7C C7 H7'B 74.0 . .
N2 C8 C5 39.2(9) . 2_665
N2 C8 C7 45.4(13) . .
C5 C8 C7 83.0(12) 2_665 .
N2 C8 H8A 103.9 . .
C5 C8 H8A 66.8 2_665 .
C7 C8 H8A 149.3 . .
N2 C8 H8B 106.6 . .
C5 C8 H8B 106.8 2_665 .
C7 C8 H8B 83.6 . .
H8A C8 H8B 109.5 . .
N2 C8 H8C 117.6 . .
C5 C8 H8C 142.2 2_665 .
C7 C8 H8C 90.8 . .
H8A C8 H8C 109.5 . .
H8B C8 H8C 109.4 . .
N2 C8 H8'A 92.2 . .
C5 C8 H8'A 53.0 2_665 .
C7 C8 H8'A 133.0 . .
H8A C8 H8'A 24.1 . .
H8B C8 H8'A 93.5 . .
H8C C8 H8'A 133.2 . .
N2 C8 H8'C 146.8 . .
C5 C8 H8'C 137.3 2_665 .
C7 C8 H8'C 111.3 . .
H8A C8 H8'C 95.4 . .
H8B C8 H8'C 40.7 . .
H8C C8 H8'C 79.6 . .
H8'A C8 H8'C 94.9 . .
C5 N2' C5 37.7(10) 2_665 .
C5 N2' C7' 154(3) 2_665 .
C5 N2' C7' 117(3) . .
C5 N2' C8' 76(2) 2_665 .
C5 N2' C8' 114(2) . .
C7' N2' C8' 129(3) . .
C5 C6' H6A 89.8 . .
C5 C6' H6B 114.5 . .
H6A C6' H6B 82.1 . .
C5 C6' H6C 111.2 . .
H6A C6' H6C 79.9 . .
H6B C6' H6C 130.5 . .
C5 C6' H6'A 103.8 . .
H6A C6' H6'A 166.3 . .
H6B C6' H6'A 93.6 . .
H6C C6' H6'A 93.3 . .
C5 C6' H6'B 111.7 . .
H6A C6' H6'B 62.8 . .
H6B C6' H6'B 120.7 . .
H6C C6' H6'B 17.3 . .
H6'A C6' H6'B 109.4 . .
C5 C6' H6'C 112.8 . .
H6A C6' H6'C 65.7 . .
H6B C6' H6'C 16.4 . .
H6C C6' H6'C 122.8 . .
H6'A C6' H6'C 109.4 . .
H6'B C6' H6'C 109.5 . .
N2' C7' H7A 113.1 . .
N2' C7' H7C 93.8 . .
H7A C7' H7C 104.9 . .
N2' C7' H7'A 115.2 . .
H7A C7' H7'A 60.1 . .
H7C C7' H7'A 150.4 . .
N2' C7' H7'B 111.2 . .
H7A C7' H7'B 54.0 . .
H7C C7' H7'B 50.8 . .
H7'A C7' H7'B 109.5 . .
N2' C7' H7'C 101.8 . .
H7A C7' H7'C 144.8 . .
H7C C7' H7'C 66.9 . .
H7'A C7' H7'C 109.5 . .
H7'B C7' H7'C 109.4 . .
N2' C8' C5 40.3(10) . 2_665
N2' C8' H8A 106.6 . .
C5 C8' H8A 80.3 2_665 .
N2' C8' H8B 103.0 . .
C5 C8' H8B 142.8 2_665 .
H8A C8' H8B 115.6 . .
N2' C8' H8'A 106.8 . .
C5 C8' H8'A 67.3 2_665 .
H8A C8' H8'A 38.2 . .
H8B C8' H8'A 145.3 . .
N2' C8' H8'B 108.8 . .
C5 C8' H8'B 114.9 2_665 .
H8A C8' H8'B 138.5 . .
H8B C8' H8'B 76.6 . .
H8'A C8' H8'B 109.3 . .
N2' C8' H8'C 113.3 . .
C5 C8' H8'C 134.4 2_665 .
H8A C8' H8'C 75.2 . .
H8B C8' H8'C 40.5 . .
H8'A C8' H8'C 109.5 . .
H8'B C8' H8'C 109.0 . .

loop_
_geom_bond_atom_site_label_1
_geom_bond_atom_site_label_2
_geom_bond_distance
_geom_bond_site_symmetry_2
Cu1 N1 1.961(2) 6
Cu1 N1 1.961(2) 4
Cu1 O1 2.010(2) .
Cu1 O1 2.010(2) 8
Cu1 O2 2.288(3) .
Cu1 C4 2.357(4) .
N1 C2 1.328(4) .
N1 N1 1.372(5) 8
N1 Cu1 1.961(2) 3_544
C1 C2 1.483(4) .
C1 H1A 0.9600 .
C1 H1B 0.9600 .
C1 H1C 0.9600 .
C2 C3 1.399(4) .
C3 C2 1.399(4) 8
C3 C4 1.459(6) .
C4 O1 1.263(3) 8
C4 O1 1.263(3) .
C5 C5 0.841(18) 2_665
C5 N2' 1.075(16) 8
C5 N2' 1.075(16) 2_665
C5 O2 1.177(12) .
C5 N2 1.196(14) 8
C5 N2 1.196(14) 2_665
C5 N2' 1.376(13) .
C5 N2' 1.376(13) 7_665
C5 N2 1.408(12) .
C5 N2 1.408(12) 7_665
C5 C6 1.533(19) 7_665
C5 C6 1.533(19) .
O2 C5 1.177(12) 2_665
O2 Cu1 2.288(3) 2_665
N2 C5 1.196(14) 2_665
N2 C7 1.450(18) .
N2 C8 1.47(2) .
C6 H6A 0.9597 .
C6 H6B 0.9600 .
C6 H6C 0.9595 .
C6 H6'A 1.4615 .
C6 H6'B 0.8744 .
C6 H6'C 0.9421 .
C7 C8 2.04(4) .
C7 H7A 0.9421 .
C7 H7B 0.9431 .
C7 H7C 0.9839 .
C7 H7'B 0.5450 .
C8 C5 1.89(3) 2_665
C8 H8A 0.9601 .
C8 H8B 0.9597 .
C8 H8C 0.9594 .
C8 H8'A 1.3845 .
C8 H8'C 0.6247 .
N2' C5 1.075(16) 2_665
N2' C7' 1.47(2) .
N2' C8' 1.49(2) .
C6' H6A 1.4499 .
C6' H6B 0.8267 .
C6' H6C 0.8992 .
C6' H6'A 0.9606 .
C6' H6'B 0.9606 .
C6' H6'C 0.9591 .
C7' H7A 0.6755 .
C7' H7C 1.2510 .
C7' H7'A 0.9593 .
C7' H7'B 0.9595 .
C7' H7'C 0.9595 .
C8' C5 1.62(4) 2_665
C8' H8A 0.9975 .
C8' H8B 0.8538 .
C8' H8'A 0.9603 .
C8' H8'B 0.9671 .
C8' H8'C 0.9574 .
